data_4027754
loop_
_publ_author_name
'Santhosh Reddy Mandha'
'Manjula Alla'
'Vittal Rao Bommena'
'Jagadeesh Babu Nanubolu'
'Santosh Kumar Lingala'
'Soujanya Yarasi'

_publ_section_title
;
 Oxidative Difunctionalization of 2-Amino-4H-pyrans in Iodobenzene
 Diacetate and N-Chlorosuccinimide: Reactivity, Mechanistic Insights, and
 DFT Calculations
;
_journal_name_full 'Journal of Organic Chemistry'
_journal_page_first 10648
_journal_page_last 10654
_journal_paper_doi 10.1021/jo301801b
_journal_volume 77
_journal_year 2012
_chemical_formula_moiety 'C24 H24 N2 O3'
_chemical_formula_sum 'C24 H24 N2 O3'
_chemical_formula_weight 388.45
_chemical_name_systematic
;
3-amino-2,2-diethoxy-4-phenyl-
3,4-dihydro-2H-benzo[h]chromene-3-carbonitrile
;
_space_group_IT_number 2
_symmetry_cell_setting triclinic
_symmetry_space_group_name_Hall '-P 1'
_symmetry_space_group_name_H-M 'P -1'
_atom_sites_solution_hydrogens geom
_atom_sites_solution_primary direct
_atom_sites_solution_secondary difmap
_audit_creation_method SHELXL-97
_cell_angle_alpha 74.5860(10)
_cell_angle_beta 82.9470(10)
_cell_angle_gamma 83.6600(10)
_cell_formula_units_Z 2
_cell_length_a 7.2975(6)
_cell_length_b 11.8237(9)
_cell_length_c 12.3742(10)
_cell_measurement_reflns_used 8336
_cell_measurement_temperature 294(2)
_cell_measurement_theta_max 27.758
_cell_measurement_theta_min 2.204
_cell_volume 1018.11(14)
_computing_cell_refinement 'Bruker SMART'
_computing_data_collection 'Bruker SMART'
_computing_data_reduction 'Bruker SAINT'
_computing_molecular_graphics 'Bruker SHELXTL'
_computing_publication_material 'Bruker SHELXTL'
_computing_structure_refinement 'SHELXL-97 (Sheldrick, 1997)'
_computing_structure_solution 'SHELXS-97 (Sheldrick, 1990)'
_diffrn_ambient_temperature 294(2)
_diffrn_measured_fraction_theta_full 0.997
_diffrn_measured_fraction_theta_max 0.997
_diffrn_measurement_device_type 'CCD area detector'
_diffrn_measurement_method 'phi and omega scans'
_diffrn_radiation_monochromator graphite
_diffrn_radiation_source 'fine-focus sealed tube'
_diffrn_radiation_type MoK\a
_diffrn_radiation_wavelength 0.71073
_diffrn_reflns_av_R_equivalents 0.0201
_diffrn_reflns_av_sigmaI/netI 0.0222
_diffrn_reflns_limit_h_max 8
_diffrn_reflns_limit_h_min -8
_diffrn_reflns_limit_k_max 14
_diffrn_reflns_limit_k_min -14
_diffrn_reflns_limit_l_max 14
_diffrn_reflns_limit_l_min -14
_diffrn_reflns_number 9870
_diffrn_reflns_theta_full 25.00
_diffrn_reflns_theta_max 25.00
_diffrn_reflns_theta_min 1.72
_exptl_absorpt_coefficient_mu 0.084
_exptl_absorpt_correction_T_max 0.9704
_exptl_absorpt_correction_T_min 0.9576
_exptl_absorpt_correction_type multi-scan
_exptl_absorpt_process_details 'Bruker AXS SADABS program'
_exptl_crystal_colour colorless
_exptl_crystal_density_diffrn 1.267
_exptl_crystal_description block
_exptl_crystal_F_000 412
_exptl_crystal_size_max 0.52
_exptl_crystal_size_mid 0.41
_exptl_crystal_size_min 0.36
_refine_diff_density_max 0.348
_refine_diff_density_min -0.252
_refine_diff_density_rms 0.032
_refine_ls_extinction_method none
_refine_ls_goodness_of_fit_ref 1.024
_refine_ls_hydrogen_treatment mixed
_refine_ls_matrix_type full
_refine_ls_number_parameters 280
_refine_ls_number_reflns 3579
_refine_ls_number_restraints 1
_refine_ls_restrained_S_all 1.030
_refine_ls_R_factor_all 0.0540
_refine_ls_R_factor_gt 0.0465
_refine_ls_shift/su_max 0.000
_refine_ls_shift/su_mean 0.000
_refine_ls_structure_factor_coef Fsqd
_refine_ls_weighting_details 'calc w=1/[\s^2^(Fo^2^)+(0.0560P)^2^+0.3472P] where P=(Fo^2^+2Fc^2^)/3'
_refine_ls_weighting_scheme calc
_refine_ls_wR_factor_gt 0.1205
_refine_ls_wR_factor_ref 0.1270
_reflns_number_gt 3042
_reflns_number_total 3579
_reflns_threshold_expression >2sigma(I)
_cod_data_source_file jo301801b_si_002_2.cif
_cod_data_source_block 2b
_cod_database_code 4027754

loop_
_symmetry_equiv_pos_as_xyz
'x, y, z'
'-x, -y, -z'

loop_
_atom_site_label
_atom_site_type_symbol
_atom_site_fract_x
_atom_site_fract_y
_atom_site_fract_z
_atom_site_U_iso_or_equiv
_atom_site_adp_type
_atom_site_occupancy
_atom_site_symmetry_multiplicity
_atom_site_calc_flag
_atom_site_refinement_flags
_atom_site_disorder_assembly
_atom_site_disorder_group
C1 C 0.2375(2) 0.77130(14) 0.35655(13) 0.0435(4) Uani 1 1 d . . .
C2 C 0.0847(2) 0.76328(15) 0.44031(14) 0.0460(4) Uani 1 1 d . . .
C3 C -0.0631(3) 0.69372(18) 0.44496(16) 0.0605(5) Uani 1 1 d . . .
H3 H -0.0611 0.6501 0.3923 0.073 Uiso 1 1 calc R . .
C4 C -0.2082(3) 0.6900(2) 0.52583(19) 0.0743(6) Uani 1 1 d . . .
H4 H -0.3052 0.6443 0.5278 0.089 Uiso 1 1 calc R . .
C5 C -0.2122(3) 0.7546(2) 0.60599(19) 0.0724(6) Uani 1 1 d . . .
H5 H -0.3125 0.7521 0.6606 0.087 Uiso 1 1 calc R . .
C6 C -0.0713(3) 0.82075(18) 0.60485(16) 0.0616(5) Uani 1 1 d . . .
H6 H -0.0762 0.8629 0.6589 0.074 Uiso 1 1 calc R . .
C7 C 0.0831(2) 0.82680(15) 0.52290(14) 0.0491(4) Uani 1 1 d . . .
C8 C 0.2354(3) 0.89124(16) 0.52054(15) 0.0545(5) Uani 1 1 d . . .
H8 H 0.2374 0.9316 0.5754 0.065 Uiso 1 1 calc R . .
C9 C 0.3797(3) 0.89517(16) 0.43911(14) 0.0519(4) Uani 1 1 d . . .
H9 H 0.4795 0.9372 0.4404 0.062 Uiso 1 1 calc R . .
C10 C 0.3823(2) 0.83692(14) 0.35236(13) 0.0433(4) Uani 1 1 d . . .
C11 C 0.5445(2) 0.84166(14) 0.26251(13) 0.0433(4) Uani 1 1 d . . .
H11 H 0.6406 0.7822 0.2954 0.052 Uiso 1 1 calc R . .
C12 C 0.4833(2) 0.80252(14) 0.16253(13) 0.0438(4) Uani 1 1 d . . .
C13 C 0.3894(2) 0.68604(15) 0.21322(14) 0.0469(4) Uani 1 1 d . B .
C14 C 0.6327(2) 0.95809(14) 0.22274(13) 0.0443(4) Uani 1 1 d . . .
C15 C 0.8241(2) 0.95763(17) 0.19825(16) 0.0539(4) Uani 1 1 d . . .
H15 H 0.8959 0.8862 0.2096 0.065 Uiso 1 1 calc R . .
C16 C 0.9089(3) 1.06115(19) 0.15742(17) 0.0631(5) Uani 1 1 d . . .
H16 H 1.0367 1.0591 0.1404 0.076 Uiso 1 1 calc R . .
C17 C 0.8050(3) 1.16734(18) 0.14185(17) 0.0634(5) Uani 1 1 d . . .
H17 H 0.8624 1.2372 0.1150 0.076 Uiso 1 1 calc R . .
C18 C 0.6156(3) 1.17001(16) 0.16618(16) 0.0588(5) Uani 1 1 d . . .
H18 H 0.5451 1.2419 0.1558 0.071 Uiso 1 1 calc R . .
C19 C 0.5295(3) 1.06610(15) 0.20613(14) 0.0496(4) Uani 1 1 d . . .
H19 H 0.4014 1.0688 0.2219 0.060 Uiso 1 1 calc R . .
C21 C 0.7069(4) 0.4384(2) 0.3399(3) 0.1092(10) Uani 1 1 d . . .
H21A H 0.8167 0.3975 0.3128 0.164 Uiso 1 1 calc R A 1
H21B H 0.6080 0.3872 0.3598 0.164 Uiso 1 1 calc R A 1
H21C H 0.7306 0.4622 0.4049 0.164 Uiso 1 1 calc R A 1
C22 C 0.2092(4) 0.5604(3) 0.1528(2) 0.0964(9) Uani 1 1 d . B .
H22A H 0.0856 0.5997 0.1573 0.116 Uiso 1 1 calc R . .
H22B H 0.2274 0.5065 0.2256 0.116 Uiso 1 1 calc R . .
C23 C 0.2261(4) 0.4954(3) 0.0679(3) 0.1049(9) Uani 1 1 d . . .
H23A H 0.2182 0.5494 -0.0049 0.157 Uiso 1 1 calc R . .
H23B H 0.1280 0.4439 0.0830 0.157 Uiso 1 1 calc R . .
H23C H 0.3434 0.4497 0.0691 0.157 Uiso 1 1 calc R . .
C24 C 0.6476(3) 0.78149(15) 0.08452(15) 0.0519(4) Uani 1 1 d . . .
N1 N 0.3517(3) 0.89149(16) 0.10216(15) 0.0589(4) Uani 1 1 d . . .
N2 N 0.7702(3) 0.76910(17) 0.02168(17) 0.0773(5) Uani 1 1 d . . .
O1 O 0.22448(16) 0.70924(11) 0.27780(10) 0.0519(3) Uani 1 1 d . . .
O2 O 0.4957(2) 0.60327(11) 0.28804(12) 0.0658(4) Uani 1 1 d D . .
O3 O 0.34413(17) 0.64609(11) 0.12575(10) 0.0546(3) Uani 1 1 d . . .
H2N H 0.307(3) 0.866(2) 0.053(2) 0.073(7) Uiso 1 1 d . . .
H1N H 0.395(5) 0.954(3) 0.075(3) 0.140(14) Uiso 1 1 d . . .
C20A C 0.6537(5) 0.5440(3) 0.2503(3) 0.0705(9) Uani 0.65 1 d P B 1
H20A H 0.7538 0.5955 0.2295 0.085 Uiso 0.65 1 calc PR B 1
H20B H 0.6315 0.5204 0.1840 0.085 Uiso 0.65 1 calc PR B 1
C20B C 0.5535(16) 0.4960(6) 0.2755(11) 0.136(5) Uani 0.35 1 d PD B 2
H20C H 0.5908 0.5020 0.1964 0.163 Uiso 0.35 1 calc PR B 2
H20D H 0.4503 0.4469 0.2979 0.163 Uiso 0.35 1 calc PR B 2

loop_
_atom_site_aniso_label
_atom_site_aniso_U_11
_atom_site_aniso_U_22
_atom_site_aniso_U_33
_atom_site_aniso_U_23
_atom_site_aniso_U_13
_atom_site_aniso_U_12
C1 0.0493(9) 0.0424(9) 0.0399(8) -0.0123(7) -0.0078(7) -0.0005(7)
C2 0.0457(9) 0.0470(9) 0.0433(9) -0.0083(7) -0.0069(7) 0.0003(7)
C3 0.0538(11) 0.0736(13) 0.0576(11) -0.0214(10) -0.0031(9) -0.0113(9)
C4 0.0549(12) 0.0956(17) 0.0740(14) -0.0242(12) 0.0053(10) -0.0193(11)
C5 0.0588(12) 0.0882(16) 0.0649(13) -0.0202(12) 0.0136(10) -0.0042(11)
C6 0.0668(12) 0.0628(12) 0.0521(11) -0.0174(9) 0.0045(9) 0.0029(10)
C7 0.0564(10) 0.0448(9) 0.0422(9) -0.0085(7) -0.0036(8) 0.0042(8)
C8 0.0717(12) 0.0508(10) 0.0443(10) -0.0189(8) -0.0018(8) -0.0061(9)
C9 0.0606(11) 0.0517(10) 0.0478(10) -0.0173(8) -0.0055(8) -0.0114(8)
C10 0.0480(9) 0.0412(9) 0.0406(9) -0.0103(7) -0.0060(7) -0.0022(7)
C11 0.0450(9) 0.0422(9) 0.0440(9) -0.0130(7) -0.0078(7) 0.0000(7)
C12 0.0466(9) 0.0426(9) 0.0431(9) -0.0140(7) -0.0043(7) -0.0002(7)
C13 0.0525(10) 0.0455(9) 0.0458(9) -0.0173(7) -0.0051(8) -0.0023(8)
C14 0.0487(9) 0.0476(9) 0.0394(8) -0.0149(7) -0.0051(7) -0.0053(7)
C15 0.0486(10) 0.0574(11) 0.0567(11) -0.0161(9) -0.0059(8) -0.0039(8)
C16 0.0533(11) 0.0734(14) 0.0647(12) -0.0193(10) -0.0003(9) -0.0174(10)
C17 0.0753(14) 0.0613(12) 0.0565(11) -0.0148(9) 0.0005(10) -0.0264(10)
C18 0.0767(13) 0.0459(10) 0.0539(11) -0.0150(8) -0.0032(9) -0.0039(9)
C19 0.0521(10) 0.0493(10) 0.0488(10) -0.0167(8) -0.0012(8) -0.0038(8)
C21 0.097(2) 0.0685(16) 0.146(3) -0.0013(16) -0.0317(18) 0.0195(14)
C22 0.1044(19) 0.114(2) 0.0940(18) -0.0583(16) 0.0139(15) -0.0552(17)
C23 0.128(2) 0.0960(19) 0.114(2) -0.0545(17) -0.0160(18) -0.0388(17)
C24 0.0590(11) 0.0473(10) 0.0517(10) -0.0172(8) -0.0007(9) -0.0077(8)
N1 0.0752(11) 0.0502(10) 0.0561(10) -0.0167(8) -0.0268(9) 0.0047(8)
N2 0.0764(12) 0.0815(13) 0.0781(12) -0.0359(10) 0.0233(10) -0.0195(10)
O1 0.0512(7) 0.0603(8) 0.0510(7) -0.0257(6) 0.0003(5) -0.0117(6)
O2 0.0836(10) 0.0499(8) 0.0668(8) -0.0198(6) -0.0235(7) 0.0115(7)
O3 0.0649(8) 0.0542(7) 0.0523(7) -0.0245(6) -0.0033(6) -0.0132(6)
C20A 0.071(2) 0.063(2) 0.068(2) -0.0124(18) 0.0058(17) 0.0113(18)
C20B 0.161(10) 0.037(4) 0.220(12) -0.007(5) -0.116(9) -0.006(5)

loop_
_atom_type_symbol
_atom_type_description
_atom_type_scat_dispersion_real
_atom_type_scat_dispersion_imag
_atom_type_scat_source
C C 0.0033 0.0016 'International Tables Vol C Tables 4.2.6.8 and 6.1.1.4'
H H 0.0000 0.0000 'International Tables Vol C Tables 4.2.6.8 and 6.1.1.4'
N N 0.0061 0.0033 'International Tables Vol C Tables 4.2.6.8 and 6.1.1.4'
O O 0.0106 0.0060 'International Tables Vol C Tables 4.2.6.8 and 6.1.1.4'

loop_
_geom_angle_atom_site_label_1
_geom_angle_atom_site_label_2
_geom_angle_atom_site_label_3
_geom_angle
C10 C1 O1 122.99(15)
C10 C1 C2 122.99(15)
O1 C1 C2 114.01(14)
C3 C2 C7 119.35(16)
C3 C2 C1 122.57(16)
C7 C2 C1 118.08(16)
C4 C3 C2 120.57(19)
C4 C3 H3 119.7
C2 C3 H3 119.7
C3 C4 C5 120.2(2)
C3 C4 H4 119.9
C5 C4 H4 119.9
C6 C5 C4 120.63(19)
C6 C5 H5 119.7
C4 C5 H5 119.7
C5 C6 C7 121.19(19)
C5 C6 H6 119.4
C7 C6 H6 119.4
C8 C7 C6 123.22(17)
C8 C7 C2 118.78(16)
C6 C7 C2 117.99(17)
C9 C8 C7 120.88(16)
C9 C8 H8 119.6
C7 C8 H8 119.6
C8 C9 C10 121.88(17)
C8 C9 H9 119.1
C10 C9 H9 119.1
C1 C10 C9 117.30(15)
C1 C10 C11 121.35(14)
C9 C10 C11 121.26(15)
C10 C11 C14 115.63(13)
C10 C11 C12 108.69(13)
C14 C11 C12 111.80(13)
C10 C11 H11 106.7
C14 C11 H11 106.7
C12 C11 H11 106.7
N1 C12 C24 110.08(15)
N1 C12 C13 109.52(15)
C24 C12 C13 109.33(13)
N1 C12 C11 110.53(13)
C24 C12 C11 110.10(14)
C13 C12 C11 107.23(13)
O3 C13 O2 113.84(13)
O3 C13 O1 107.93(13)
O2 C13 O1 105.09(14)
O3 C13 C12 108.20(13)
O2 C13 C12 112.68(14)
O1 C13 C12 108.87(13)
C19 C14 C15 118.06(16)
C19 C14 C11 122.64(15)
C15 C14 C11 119.26(15)
C16 C15 C14 121.13(18)
C16 C15 H15 119.4
C14 C15 H15 119.4
C17 C16 C15 120.14(19)
C17 C16 H16 119.9
C15 C16 H16 119.9
C16 C17 C18 119.77(18)
C16 C17 H17 120.1
C18 C17 H17 120.1
C17 C18 C19 120.30(18)
C17 C18 H18 119.9
C19 C18 H18 119.9
C18 C19 C14 120.60(17)
C18 C19 H19 119.7
C14 C19 H19 119.7
C20B C21 H21A 126.5
C20A C21 H21A 109.5
C20B C21 H21B 72.0
C20A C21 H21B 109.5
H21A C21 H21B 109.5
C20B C21 H21C 120.4
C20A C21 H21C 109.5
H21A C21 H21C 109.5
H21B C21 H21C 109.5
O3 C22 C23 110.3(2)
O3 C22 H22A 109.6
C23 C22 H22A 109.6
O3 C22 H22B 109.6
C23 C22 H22B 109.6
H22A C22 H22B 108.1
C22 C23 H23A 109.5
C22 C23 H23B 109.5
H23A C23 H23B 109.5
C22 C23 H23C 109.5
H23A C23 H23C 109.5
H23B C23 H23C 109.5
N2 C24 C12 177.2(2)
C12 N1 H2N 110.4(15)
C12 N1 H1N 112(3)
H2N N1 H1N 113(3)
C1 O1 C13 116.38(13)
C20B O2 C13 123.7(4)
C20A O2 C13 121.3(2)
C13 O3 C22 116.93(15)
O2 C20A C21 110.0(3)
O2 C20A H20A 109.7
C21 C20A H20A 109.7
O2 C20A H20B 109.7
C21 C20A H20B 109.7
H20A C20A H20B 108.2
O2 C20B C21 114.5(6)
O2 C20B H20C 108.6
C21 C20B H20C 108.6
O2 C20B H20D 108.6
C21 C20B H20D 108.6
H20C C20B H20D 107.6

loop_
_geom_bond_atom_site_label_1
_geom_bond_atom_site_label_2
_geom_bond_distance
C1 C10 1.366(2)
C1 O1 1.3841(19)
C1 C2 1.419(2)
C2 C3 1.413(3)
C2 C7 1.418(2)
C3 C4 1.361(3)
C3 H3 0.9300
C4 C5 1.400(3)
C4 H4 0.9300
C5 C6 1.356(3)
C5 H5 0.9300
C6 C7 1.415(3)
C6 H6 0.9300
C7 C8 1.408(3)
C8 C9 1.361(2)
C8 H8 0.9300
C9 C10 1.419(2)
C9 H9 0.9300
C10 C11 1.516(2)
C11 C14 1.520(2)
C11 C12 1.559(2)
C11 H11 0.9800
C12 N1 1.457(2)
C12 C24 1.486(2)
C12 C13 1.550(2)
C13 O3 1.378(2)
C13 O2 1.394(2)
C13 O1 1.404(2)
C14 C19 1.388(2)
C14 C15 1.392(2)
C15 C16 1.378(3)
C15 H15 0.9300
C16 C17 1.373(3)
C16 H16 0.9300
C17 C18 1.377(3)
C17 H17 0.9300
C18 C19 1.385(3)
C18 H18 0.9300
C19 H19 0.9300
C21 C20B 1.454(9)
C21 C20A 1.484(4)
C21 H21A 0.9600
C21 H21B 0.9600
C21 H21C 0.9600
C22 O3 1.438(3)
C22 C23 1.445(3)
C22 H22A 0.9700
C22 H22B 0.9700
C23 H23A 0.9600
C23 H23B 0.9600
C23 H23C 0.9600
C24 N2 1.134(2)
N1 H2N 0.85(2)
N1 H1N 0.81(4)
O2 C20B 1.335(7)
O2 C20A 1.379(3)
C20A H20A 0.9700
C20A H20B 0.9700
C20B H20C 0.9700
C20B H20D 0.9700

loop_
_geom_torsion_atom_site_label_1
_geom_torsion_atom_site_label_2
_geom_torsion_atom_site_label_3
_geom_torsion_atom_site_label_4
_geom_torsion
C10 C1 C2 C3 -179.00(17)
O1 C1 C2 C3 2.6(2)
C10 C1 C2 C7 0.2(2)
O1 C1 C2 C7 -178.23(14)
C7 C2 C3 C4 1.8(3)
C1 C2 C3 C4 -179.04(18)
C2 C3 C4 C5 -0.4(3)
C3 C4 C5 C6 -0.6(4)
C4 C5 C6 C7 0.1(3)
C5 C6 C7 C8 -177.88(19)
C5 C6 C7 C2 1.2(3)
C3 C2 C7 C8 176.98(16)
C1 C2 C7 C8 -2.2(2)
C3 C2 C7 C6 -2.2(2)
C1 C2 C7 C6 178.64(15)
C6 C7 C8 C9 -179.31(17)
C2 C7 C8 C9 1.6(3)
C7 C8 C9 C10 1.1(3)
O1 C1 C10 C9 -179.30(14)
C2 C1 C10 C9 2.4(2)
O1 C1 C10 C11 -2.7(2)
C2 C1 C10 C11 179.03(14)
C8 C9 C10 C1 -3.1(3)
C8 C9 C10 C11 -179.72(16)
C1 C10 C11 C14 146.53(15)
C9 C10 C11 C14 -37.0(2)
C1 C10 C11 C12 19.9(2)
C9 C10 C11 C12 -163.67(15)
C10 C11 C12 N1 70.20(18)
C14 C11 C12 N1 -58.63(19)
C10 C11 C12 C24 -167.97(13)
C14 C11 C12 C24 63.20(17)
C10 C11 C12 C13 -49.12(16)
C14 C11 C12 C13 -177.95(13)
N1 C12 C13 O3 63.58(17)
C24 C12 C13 O3 -57.11(17)
C11 C12 C13 O3 -176.45(13)
N1 C12 C13 O2 -169.65(14)
C24 C12 C13 O2 69.66(17)
C11 C12 C13 O2 -49.68(17)
N1 C12 C13 O1 -53.48(17)
C24 C12 C13 O1 -174.17(13)
C11 C12 C13 O1 66.48(16)
C10 C11 C14 C19 -39.8(2)
C12 C11 C14 C19 85.27(18)
C10 C11 C14 C15 142.33(16)
C12 C11 C14 C15 -92.60(18)
C19 C14 C15 C16 -0.8(3)
C11 C14 C15 C16 177.21(16)
C14 C15 C16 C17 1.0(3)
C15 C16 C17 C18 -0.6(3)
C16 C17 C18 C19 -0.1(3)
C17 C18 C19 C14 0.4(3)
C15 C14 C19 C18 0.1(2)
C11 C14 C19 C18 -177.83(15)
C10 C1 O1 C13 18.9(2)
C2 C1 O1 C13 -162.66(14)
O3 C13 O1 C1 -167.94(13)
O2 C13 O1 C1 70.24(17)
C12 C13 O1 C1 -50.71(18)
O3 C13 O2 C20B 1.8(7)
O1 C13 O2 C20B 119.6(7)
C12 C13 O2 C20B -122.0(7)
O3 C13 O2 C20A 50.4(3)
O1 C13 O2 C20A 168.3(3)
C12 C13 O2 C20A -73.3(3)
O2 C13 O3 C22 71.9(2)
O1 C13 O3 C22 -44.3(2)
C12 C13 O3 C22 -162.01(18)
C23 C22 O3 C13 -158.4(2)
C20B O2 C20A C21 -56.1(7)
C13 O2 C20A C21 -162.9(2)
C20B C21 C20A O2 54.7(7)
C20A O2 C20B C21 61.0(7)
C13 O2 C20B C21 161.5(5)
C20A C21 C20B O2 -60.5(5)
